data_4516946
loop_
_publ_author_name
'Kuleshova, Olena'
'Khilya, Olga'
'Volovenko, Yulian'
'Mallet-Ladeira, Sonia'
'Dyakonenko, Viktoriya'
'Gras, Emmanuel'

_publ_section_title
;
 Expedited Route to Fully Substituted Amino-Pyrazole Building Blocks and
 Their Further Transformations.
;
_journal_issue 12
_journal_name_full 'ACS omega'
_journal_page_first 8911
_journal_page_last 8927
_journal_paper_doi 10.1021/acsomega.7b01419
_journal_volume 2
_journal_year 2017
_chemical_compound_source 'synthesis as described'
_chemical_formula_moiety 'C14 H17 N5 S'
_chemical_formula_sum 'C14 H17 N5 S'
_chemical_formula_weight 287.39
_space_group_IT_number 14
_space_group_name_Hall '-P 2yn'
_space_group_name_H-M_alt 'P 1 21/n 1'
_symmetry_cell_setting monoclinic
_symmetry_Int_Tables_number 14
_symmetry_space_group_name_Hall '-P 2yn'
_symmetry_space_group_name_H-M 'P 1 21/n 1'
_atom_sites_solution_hydrogens mixed
_cell_angle_alpha 90
_cell_angle_beta 110.7050(10)
_cell_angle_gamma 90
_cell_formula_units_Z 4
_cell_length_a 9.6381(4)
_cell_length_b 12.9175(5)
_cell_length_c 12.0791(4)
_cell_measurement_reflns_used 8617
_cell_measurement_temperature 193(2)
_cell_measurement_theta_max 30.51
_cell_measurement_theta_min 2.39
_cell_measurement_wavelength 0.71073
_cell_volume 1406.72(9)
_computing_cell_refinement 'APEX2 and SAINT'
_computing_data_collection APEX2
_computing_data_reduction SAINT
_computing_molecular_graphics 'Ortep-3 for Windows (Farrugia, 1997)'
_computing_publication_material 'WinGX publication routines (Farrugia, 1999)'
_computing_structure_refinement 'SHELXL-2014 (Sheldrick, 2015)'
_computing_structure_solution 'SHELXS-97 (Sheldrick, 2008)'
_diffrn_ambient_temperature 193(2)
_diffrn_measured_fraction_theta_full 0.994
_diffrn_measured_fraction_theta_max 0.991
_diffrn_measurement_device_type 'Bruker Kappa Nonius'
_diffrn_measurement_method \w-\f
_diffrn_radiation_monochromator graphite
_diffrn_radiation_source 'sealed tube'
_diffrn_radiation_type MoK\a
_diffrn_radiation_wavelength 0.71073
_diffrn_reflns_av_R_equivalents 0.0284
_diffrn_reflns_av_unetI/netI 0.0241
_diffrn_reflns_Laue_measured_fraction_full 0.994
_diffrn_reflns_Laue_measured_fraction_max 0.991
_diffrn_reflns_limit_h_max 13
_diffrn_reflns_limit_h_min -13
_diffrn_reflns_limit_k_max 18
_diffrn_reflns_limit_k_min -18
_diffrn_reflns_limit_l_max 17
_diffrn_reflns_limit_l_min -13
_diffrn_reflns_number 16450
_diffrn_reflns_point_group_measured_fraction_full 0.994
_diffrn_reflns_point_group_measured_fraction_max 0.991
_diffrn_reflns_theta_full 25.242
_diffrn_reflns_theta_max 30.533
_diffrn_reflns_theta_min 2.395
_diffrn_standards_decay_% 0
_diffrn_standards_interval_count 0
_diffrn_standards_interval_time 0
_diffrn_standards_number 0
_exptl_absorpt_coefficient_mu 0.228
_exptl_absorpt_correction_T_max 0.7461
_exptl_absorpt_correction_T_min 0.6957
_exptl_absorpt_correction_type multi-scan
_exptl_absorpt_process_details
;
        [c.f. r.h. blessing, acta cryst. (1995), a51, 33-38]
;
_exptl_crystal_colour colourless
_exptl_crystal_density_diffrn 1.357
_exptl_crystal_density_method 'not measured'
_exptl_crystal_description block
_exptl_crystal_F_000 608
_exptl_crystal_size_max 0.4
_exptl_crystal_size_mid 0.36
_exptl_crystal_size_min 0.28
_refine_diff_density_max 0.322
_refine_diff_density_min -0.302
_refine_diff_density_rms 0.06
_refine_ls_extinction_method none
_refine_ls_goodness_of_fit_ref 1.063
_refine_ls_hydrogen_treatment mixed
_refine_ls_matrix_type full
_refine_ls_number_parameters 198
_refine_ls_number_reflns 4265
_refine_ls_number_restraints 0
_refine_ls_restrained_S_all 1.063
_refine_ls_R_factor_all 0.0391
_refine_ls_R_factor_gt 0.0336
_refine_ls_shift/su_max 0
_refine_ls_shift/su_mean 0
_refine_ls_structure_factor_coef Fsqd
_refine_ls_weighting_details 'w=1/[\s^2^(Fo^2^)+(0.0548P)^2^+0.2542P] where P=(Fo^2^+2Fc^2^)/3'
_refine_ls_weighting_scheme calc
_refine_ls_wR_factor_gt 0.0962
_refine_ls_wR_factor_ref 0.1
_reflns_Friedel_coverage 0
_reflns_number_gt 3717
_reflns_number_total 4265
_reflns_threshold_expression 'I > 2\s(I)'
_cod_data_source_file ao7b01419_si_002.cif
_cod_data_source_block 11a
_cod_original_sg_symbol_H-M 'P 21/n'
_cod_database_code 4516946

loop_
_symmetry_equiv_pos_as_xyz
'x, y, z'
'-x+1/2, y+1/2, -z+1/2'
'-x, -y, -z'
'x-1/2, -y-1/2, z-1/2'

loop_
_atom_site_label
_atom_site_type_symbol
_atom_site_fract_x
_atom_site_fract_y
_atom_site_fract_z
_atom_site_U_iso_or_equiv
_atom_site_adp_type
_atom_site_occupancy
_atom_site_site_symmetry_order
_atom_site_calc_flag
_atom_site_refinement_flags_posn
_atom_site_refinement_flags_adp
H5A H 0.2894(17) 0.1878(13) 0.5611(14) 0.042(4) Uiso 1 1 d . .
H4A H -0.2307(17) -0.0671(12) 0.2915(14) 0.040(4) Uiso 1 1 d . .
H2B H -0.3205(19) 0.1293(13) -0.0716(15) 0.047(5) Uiso 1 1 d . .
H2A H -0.4509(17) 0.0792(11) -0.0620(13) 0.032(4) Uiso 1 1 d . .
C1 C 0.03517(11) 0.20488(8) -0.06026(9) 0.0239(2) Uani 1 1 d . .
C2 C 0.01475(14) 0.26295(9) -0.16241(11) 0.0335(2) Uani 1 1 d . .
H2 H -0.082091 0.280545 -0.214368 0.04 Uiso 1 1 calc R U
C3 C 0.13836(16) 0.29426(10) -0.18625(12) 0.0395(3) Uani 1 1 d . .
H3 H 0.126009 0.334083 -0.255211 0.047 Uiso 1 1 calc R U
C4 C 0.28097(15) 0.26840(10) -0.11084(12) 0.0384(3) Uani 1 1 d . .
H4 H 0.363963 0.290114 -0.129956 0.046 Uiso 1 1 calc R U
C5 C 0.30376(13) 0.21195(10) -0.00910(11) 0.0323(2) Uani 1 1 d . .
H5 H 0.40108 0.19519 0.042609 0.039 Uiso 1 1 calc R U
C6 C 0.17931(11) 0.18017(8) 0.01554(9) 0.0238(2) Uani 1 1 d . .
C7 C -0.02546(10) 0.11326(7) 0.07197(9) 0.01998(18) Uani 1 1 d . .
C8 C -0.11936(10) 0.06351(7) 0.12553(8) 0.02002(18) Uani 1 1 d . .
C9 C -0.27777(10) 0.06028(7) 0.07502(8) 0.02011(18) Uani 1 1 d . .
C10 C -0.08435(11) 0.00354(8) 0.22843(8) 0.02148(19) Uani 1 1 d . .
C11 C 0.06124(12) -0.02150(8) 0.32265(9) 0.0252(2) Uani 1 1 d . .
H11A H 0.135302 -0.036412 0.285169 0.03 Uiso 1 1 calc R U
H11B H 0.050031 -0.084558 0.365307 0.03 Uiso 1 1 calc R U
C12 C 0.11831(12) 0.06725(8) 0.41166(9) 0.0255(2) Uani 1 1 d . .
H12A H 0.112882 0.132782 0.367827 0.031 Uiso 1 1 calc R U
H12B H 0.052931 0.074156 0.458657 0.031 Uiso 1 1 calc R U
C13 C 0.27683(12) 0.05074(9) 0.49525(9) 0.0280(2) Uani 1 1 d . .
H13A H 0.2879 -0.020498 0.527438 0.034 Uiso 1 1 calc R U
H13B H 0.345548 0.05898 0.451318 0.034 Uiso 1 1 calc R U
C14 C 0.47409(14) 0.12432(12) 0.66314(11) 0.0406(3) Uani 1 1 d . .
H14A H 0.501021 0.05707 0.702455 0.061 Uiso 1 1 calc R U
H14B H 0.49671 0.179259 0.722871 0.061 Uiso 1 1 calc R U
H14C H 0.530839 0.135839 0.611057 0.061 Uiso 1 1 calc R U
N1 N -0.07838(9) 0.16674(7) -0.02661(8) 0.02401(18) Uani 1 1 d . .
N2 N -0.36653(10) 0.10986(8) -0.02616(8) 0.02589(19) Uani 1 1 d . .
N3 N -0.33473(9) 0.00436(7) 0.14089(7) 0.02268(18) Uani 1 1 d . .
N4 N -0.21335(10) -0.02912(7) 0.23414(8) 0.02370(18) Uani 1 1 d . .
N5 N 0.31504(11) 0.12552(8) 0.59288(8) 0.0292(2) Uani 1 1 d . .
S1 S 0.16946(3) 0.10582(2) 0.13202(2) 0.02515(8) Uani 1 1 d . .

loop_
_atom_site_aniso_label
_atom_site_aniso_U_11
_atom_site_aniso_U_22
_atom_site_aniso_U_33
_atom_site_aniso_U_23
_atom_site_aniso_U_13
_atom_site_aniso_U_12
C1 0.0230(5) 0.0213(4) 0.0274(5) -0.0001(4) 0.0090(4) -0.0018(3)
C2 0.0357(6) 0.0294(5) 0.0352(6) 0.0082(5) 0.0121(5) -0.0005(4)
C3 0.0517(8) 0.0324(6) 0.0405(6) 0.0038(5) 0.0240(6) -0.0099(5)
C4 0.0404(7) 0.0374(6) 0.0467(7) -0.0102(5) 0.0268(6) -0.0167(5)
C5 0.0250(5) 0.0368(6) 0.0382(6) -0.0116(5) 0.0150(5) -0.0084(4)
C6 0.0213(5) 0.0243(5) 0.0262(5) -0.0050(4) 0.0089(4) -0.0033(4)
C7 0.0157(4) 0.0211(4) 0.0209(4) -0.0023(3) 0.0036(3) -0.0013(3)
C8 0.0161(4) 0.0224(4) 0.0189(4) -0.0017(3) 0.0029(3) -0.0020(3)
C9 0.0169(4) 0.0226(4) 0.0190(4) -0.0037(3) 0.0041(3) -0.0013(3)
C10 0.0198(4) 0.0228(4) 0.0189(4) -0.0019(3) 0.0034(3) -0.0022(3)
C11 0.0232(5) 0.0258(5) 0.0216(4) 0.0026(4) 0.0017(4) 0.0001(4)
C12 0.0220(5) 0.0291(5) 0.0204(4) 0.0009(4) 0.0014(4) -0.0011(4)
C13 0.0226(5) 0.0345(5) 0.0218(4) 0.0022(4) 0.0017(4) -0.0024(4)
C14 0.0307(6) 0.0544(8) 0.0261(5) 0.0077(5) -0.0030(5) -0.0161(5)
N1 0.0181(4) 0.0253(4) 0.0265(4) 0.0037(3) 0.0053(3) -0.0004(3)
N2 0.0155(4) 0.0350(5) 0.0236(4) 0.0038(3) 0.0027(3) -0.0011(3)
N3 0.0183(4) 0.0279(4) 0.0199(4) -0.0022(3) 0.0043(3) -0.0032(3)
N4 0.0226(4) 0.0275(4) 0.0192(4) -0.0001(3) 0.0051(3) -0.0044(3)
N5 0.0285(5) 0.0322(5) 0.0206(4) 0.0038(4) 0.0008(4) -0.0089(4)
S1 0.01541(12) 0.03355(15) 0.02356(13) 0.00051(9) 0.00326(9) -0.00013(9)

loop_
_atom_type_symbol
_atom_type_description
_atom_type_scat_dispersion_real
_atom_type_scat_dispersion_imag
_atom_type_scat_source
C C 0.0033 0.0016 'International Tables Vol C Tables 4.2.6.8 and 6.1.1.4'
H H 0 0 'International Tables Vol C Tables 4.2.6.8 and 6.1.1.4'
N N 0.0061 0.0033 'International Tables Vol C Tables 4.2.6.8 and 6.1.1.4'
S S 0.1246 0.1234 'International Tables Vol C Tables 4.2.6.8 and 6.1.1.4'

loop_
_geom_angle_atom_site_label_1
_geom_angle_atom_site_label_2
_geom_angle_atom_site_label_3
_geom_angle
N1 C1 C2 124.79(10)
N1 C1 C6 115.46(9)
C2 C1 C6 119.73(10)
C3 C2 C1 118.60(12)
C3 C2 H2 120.7
C1 C2 H2 120.7
C2 C3 C4 121.14(12)
C2 C3 H3 119.4
C4 C3 H3 119.4
C5 C4 C3 121.25(11)
C5 C4 H4 119.4
C3 C4 H4 119.4
C4 C5 C6 117.88(11)
C4 C5 H5 121.1
C6 C5 H5 121.1
C5 C6 C1 121.39(10)
C5 C6 S1 129.33(9)
C1 C6 S1 109.25(8)
N1 C7 C8 122.60(9)
N1 C7 S1 114.70(7)
C8 C7 S1 122.69(7)
C10 C8 C9 104.38(8)
C10 C8 C7 130.87(9)
C9 C8 C7 124.62(9)
N3 C9 N2 121.72(9)
N3 C9 C8 111.41(8)
N2 C9 C8 126.83(9)
N4 C10 C8 106.47(9)
N4 C10 C11 122.10(9)
C8 C10 C11 131.39(9)
C10 C11 C12 112.26(8)
C10 C11 H11A 109.2
C12 C11 H11A 109.2
C10 C11 H11B 109.2
C12 C11 H11B 109.2
H11A C11 H11B 107.9
C13 C12 C11 112.82(9)
C13 C12 H12A 109
C11 C12 H12A 109
C13 C12 H12B 109
C11 C12 H12B 109
H12A C12 H12B 107.8
N5 C13 C12 110.45(9)
N5 C13 H13A 109.6
C12 C13 H13A 109.6
N5 C13 H13B 109.6
C12 C13 H13B 109.6
H13A C13 H13B 108.1
N5 C14 H14A 109.5
N5 C14 H14B 109.5
H14A C14 H14B 109.5
N5 C14 H14C 109.5
H14A C14 H14C 109.5
H14B C14 H14C 109.5
C7 N1 C1 111.04(8)
C9 N2 H2B 113.9(11)
C9 N2 H2A 114.1(10)
H2B N2 H2A 114.9(15)
C9 N3 N4 104.44(8)
C10 N4 N3 113.30(9)
C10 N4 H4A 129.2(10)
N3 N4 H4A 117.4(10)
C14 N5 C13 111.85(10)
C14 N5 H5A 109.5(10)
C13 N5 H5A 107.2(10)
C6 S1 C7 89.54(5)

loop_
_geom_bond_atom_site_label_1
_geom_bond_atom_site_label_2
_geom_bond_distance
C1 N1 1.3858(13)
C1 C2 1.3972(15)
C1 C6 1.4038(15)
C2 C3 1.3814(18)
C2 H2 0.95
C3 C4 1.395(2)
C3 H3 0.95
C4 C5 1.3781(18)
C4 H4 0.95
C5 C6 1.3958(15)
C5 H5 0.95
C6 S1 1.7337(11)
C7 N1 1.3137(13)
C7 C8 1.4369(14)
C7 S1 1.7610(10)
C8 C10 1.4008(13)
C8 C9 1.4305(13)
C9 N3 1.3286(13)
C9 N2 1.3770(13)
C10 N4 1.3376(13)
C10 C11 1.4965(13)
C11 C12 1.5345(14)
C11 H11A 0.99
C11 H11B 0.99
C12 C13 1.5194(14)
C12 H12A 0.99
C12 H12B 0.99
C13 N5 1.4670(14)
C13 H13A 0.99
C13 H13B 0.99
C14 N5 1.4665(15)
C14 H14A 0.98
C14 H14B 0.98
C14 H14C 0.98
N2 H2B 0.856(18)
N2 H2A 0.869(15)
N3 N4 1.3757(12)
N4 H4A 0.911(17)
N5 H5A 0.888(16)
